data_4306669
loop_
_publ_author_name
'Takashi Aridomi'
'Asako Igashira-Kamiyama'
'Takumi Konno'

_publ_contact_author_address
; Department of Chemistry, Graduate School of Science,
  Osaka University, Toyonaka 560-0043, JAPAN
;
_publ_contact_author_email ' konno@chem.sci.osaka-u.ac.jp '
_publ_contact_author_fax ' 81-6-6850-5765 '
_publ_contact_author_name 'Takumi Konno'
_publ_contact_author_phone ' 81-6-6850-5765 '
_publ_section_title
;
Control of 1D Wave versus 2D Honeycomb CoIIICdIICuI Heterotrimetallic
Architectures by \DL-\LL Diastereoisomerism of l-Cysteinatocobalt(III)
Building Units
;
_journal_name_full 'Inorganic Chemistry'
_journal_page_first 10202
_journal_page_last 10204
_journal_paper_doi 10.1021/ic801495h
_journal_volume 47
_journal_year 2008
_chemical_absolute_configuration rm
_chemical_formula_sum 'C21 H69 Cd3 Cl10 Co3 Cu N15 O9 S3'
_chemical_formula_weight 1704.12
_chemical_name_systematic
; 
 ? 
;
_space_group_IT_number 173
_symmetry_cell_setting hexagonal
_symmetry_space_group_name_Hall 'P 6c'
_symmetry_space_group_name_H-M 'P 63'
_atom_sites_solution_hydrogens geom
_atom_sites_solution_primary direct
_atom_sites_solution_secondary difmap
_audit_creation_method SHELXL-97
_cell_angle_alpha 90.00
_cell_angle_beta 90.00
_cell_angle_gamma 120.00
_cell_formula_units_Z 2
_cell_length_a 13.966(4)
_cell_length_b 13.966(4)
_cell_length_c 16.093(3)
_cell_measurement_reflns_used 20318
_cell_measurement_temperature 200(2)
_cell_measurement_theta_max 27.4
_cell_measurement_theta_min 3.0
_cell_volume 2718.4(12)
_computing_cell_refinement PROCESS-AUTO
_computing_data_collection PROCESS-AUTO
_computing_data_reduction CrystalStructure
_computing_structure_refinement 'SHELXL-97 (Sheldrick, 1997)'
_computing_structure_solution SIR92
_diffrn_ambient_temperature 200(2)
_diffrn_detector_area_resol_mean 10.00
_diffrn_measured_fraction_theta_full 0.996
_diffrn_measured_fraction_theta_max 0.996
_diffrn_measurement_device_type 'Rigaku RAXIS-RAPID'
_diffrn_measurement_method \w
_diffrn_radiation_monochromator graphite
_diffrn_radiation_source 'fine-focus sealed tube'
_diffrn_radiation_type MoK\a
_diffrn_radiation_wavelength 0.71075
_diffrn_reflns_av_R_equivalents 0.0577
_diffrn_reflns_av_sigmaI/netI 0.0348
_diffrn_reflns_limit_h_max 17
_diffrn_reflns_limit_h_min -18
_diffrn_reflns_limit_k_max 18
_diffrn_reflns_limit_k_min -17
_diffrn_reflns_limit_l_max 20
_diffrn_reflns_limit_l_min -18
_diffrn_reflns_number 25932
_diffrn_reflns_theta_full 27.44
_diffrn_reflns_theta_max 27.44
_diffrn_reflns_theta_min 3.04
_exptl_absorpt_coefficient_mu 3.090
_exptl_absorpt_correction_T_max 0.396
_exptl_absorpt_correction_T_min 0.282
_exptl_absorpt_correction_type empirical
_exptl_crystal_colour 'dark brown'
_exptl_crystal_density_diffrn 2.082
_exptl_crystal_density_method 'not measured'
_exptl_crystal_description block
_exptl_crystal_F_000 1688
_exptl_crystal_size_max 0.10
_exptl_crystal_size_mid 0.10
_exptl_crystal_size_min 0.10
_refine_diff_density_max 0.644
_refine_diff_density_min -0.620
_refine_diff_density_rms 0.094
_refine_ls_abs_structure_details 'Flack H D (1983), Acta Cryst. A39, 876-881'
_refine_ls_abs_structure_Flack -0.019(19)
_refine_ls_extinction_method none
_refine_ls_goodness_of_fit_ref 1.047
_refine_ls_hydrogen_treatment 'riding model'
_refine_ls_matrix_type full
_refine_ls_number_parameters 206
_refine_ls_number_reflns 4030
_refine_ls_number_restraints 1
_refine_ls_restrained_S_all 1.047
_refine_ls_R_factor_all 0.0351
_refine_ls_R_factor_gt 0.0300
_refine_ls_shift/su_max 0.000
_refine_ls_shift/su_mean 0.000
_refine_ls_structure_factor_coef Fsqd
_refine_ls_weighting_details 'calc w=1/[\s^2^(Fo^2^)+(0.0373P)^2^+1.8585P] where P=(Fo^2^+2Fc^2^)/3'
_refine_ls_weighting_scheme calc
_refine_ls_wR_factor_gt 0.0700
_refine_ls_wR_factor_ref 0.0721
_reflns_number_gt 3677
_reflns_number_total 4030
_reflns_threshold_expression >2sigma(I)
_cod_data_source_file ic801495h_si_002_5.cif
_cod_data_source_block '[3Cl]'
_cod_depositor_comments
;
The following automatic conversions were performed:
'_symmetry_cell_setting' value 'Hexagonal' changed to 'hexagonal'
according to '/home/saulius/struct/CIF-dictionaries/cif_core.dic'
dictionary named 'cif_core.dic' version 2.4.1 from 2010-06-29.

Automatic conversion script
Id: cif_fix_enum 1527 2010-12-29 10:47:43Z saulius 
;
_cod_original_cell_volume 2718.3(12)
_cod_database_code 4306669

loop_
_symmetry_equiv_pos_as_xyz
'x, y, z'
'x-y, x, z+1/2'
'-y, x-y, z'
'-x, -y, z+1/2'
'-x+y, -x, z'
'y, -x+y, z+1/2'

loop_
_atom_site_label
_atom_site_type_symbol
_atom_site_fract_x
_atom_site_fract_y
_atom_site_fract_z
_atom_site_U_iso_or_equiv
_atom_site_adp_type
_atom_site_occupancy
_atom_site_symmetry_multiplicity
_atom_site_calc_flag
_atom_site_refinement_flags
_atom_site_disorder_assembly
_atom_site_disorder_group
Co1 Co 0.27932(4) 0.28202(4) 0.18727(4) 0.01795(12) Uani 1 1 d . . .
Cu1 Cu 0.0000 0.0000 0.19141(6) 0.0227(2) Uani 1 3 d S . .
Cd1 Cd 0.54271(2) 0.16666(2) 0.37127(3) 0.02694(9) Uani 1 1 d . . .
Cl1 Cl 0.0000 0.0000 0.04497(13) 0.0294(5) Uani 1 3 d S . .
Cl2 Cl 0.6667 0.3333 0.25724(12) 0.0255(4) Uani 1 3 d S . .
Cl3 Cl 0.6667 0.3333 0.47457(12) 0.0271(4) Uani 1 3 d S . .
Cl4 Cl 0.45541(10) 0.05126(10) 0.24327(8) 0.0340(3) Uani 1 1 d . . .
Cl5 Cl 0.51435(12) 0.01935(12) 0.47124(8) 0.0408(3) Uani 1 1 d . . .
S1 S 0.17945(9) 0.10952(9) 0.23992(7) 0.0204(2) Uani 1 1 d . . .
N1 N 0.3140(3) 0.3344(3) 0.3043(2) 0.0204(7) Uani 1 1 d . . .
H1 H 0.3878 0.3773 0.3092 0.025 Uiso 1 1 calc R . .
H2 H 0.2841 0.3771 0.3149 0.025 Uiso 1 1 calc R . .
N2 N 0.2500(3) 0.2235(3) 0.0732(2) 0.0282(9) Uani 1 1 d . . .
H3 H 0.1786 0.1706 0.0683 0.034 Uiso 1 1 calc R . .
H4 H 0.2632 0.2780 0.0371 0.034 Uiso 1 1 calc R . .
N3 N 0.4139(3) 0.2704(3) 0.1782(2) 0.0249(8) Uani 1 1 d . . .
H5 H 0.4722 0.3328 0.1976 0.030 Uiso 1 1 calc R . .
H6 H 0.4063 0.2136 0.2095 0.030 Uiso 1 1 calc R . .
N4 N 0.1488(3) 0.3006(3) 0.1846(3) 0.0253(8) Uani 1 1 d . . .
H7 H 0.0902 0.2385 0.1652 0.030 Uiso 1 1 calc R . .
H8 H 0.1330 0.3128 0.2364 0.030 Uiso 1 1 calc R . .
N5 N 0.3599(3) 0.4381(3) 0.1478(2) 0.0249(8) Uani 1 1 d . . .
H9 H 0.4193 0.4784 0.1803 0.030 Uiso 1 1 calc R . .
H10 H 0.3836 0.4408 0.0954 0.030 Uiso 1 1 calc R . .
O1 O 0.4541(2) 0.2660(3) 0.35327(18) 0.0253(7) Uani 1 1 d . . .
O2 O 0.3291(3) 0.1228(3) 0.4258(2) 0.0365(9) Uani 1 1 d . . .
C1 C 0.1631(4) 0.1520(4) 0.3441(3) 0.0241(10) Uani 1 1 d . . .
H11 H 0.1086 0.1756 0.3436 0.029 Uiso 1 1 calc R . .
H12 H 0.1393 0.0910 0.3829 0.029 Uiso 1 1 calc R . .
C2 C 0.2749(3) 0.2465(3) 0.3689(3) 0.0219(8) Uani 1 1 d . . .
H13 H 0.2656 0.2777 0.4208 0.026 Uiso 1 1 calc R . .
C3 C 0.3592(4) 0.2083(4) 0.3850(3) 0.0224(9) Uani 1 1 d . . .
C4 C 0.3224(5) 0.1768(4) 0.0537(3) 0.0330(12) Uani 1 1 d . . .
H14 H 0.3290 0.1723 -0.0060 0.040 Uiso 1 1 calc R . .
H15 H 0.2915 0.1031 0.0768 0.040 Uiso 1 1 calc R . .
C5 C 0.4344(5) 0.2531(5) 0.0916(3) 0.0323(12) Uani 1 1 d . . .
H16 H 0.4809 0.2198 0.0892 0.039 Uiso 1 1 calc R . .
H17 H 0.4711 0.3230 0.0620 0.039 Uiso 1 1 calc R . .
C6 C 0.1702(5) 0.3947(5) 0.1305(3) 0.0365(13) Uani 1 1 d . . .
H18 H 0.1169 0.4185 0.1412 0.044 Uiso 1 1 calc R . .
H19 H 0.1654 0.3741 0.0725 0.044 Uiso 1 1 calc R . .
C7 C 0.2842(5) 0.4847(4) 0.1511(3) 0.0391(13) Uani 1 1 d . . .
H20 H 0.2855 0.5134 0.2062 0.047 Uiso 1 1 calc R . .
H21 H 0.3080 0.5447 0.1115 0.047 Uiso 1 1 calc R . .
Cl6 Cl 0.3333 0.6667 0.3540(5) 0.0759(19) Uani 0.50 3 d SP A 1
Cl7 Cl 0.3665(12) 0.5916(11) 0.3496(11) 0.103(6) Uani 0.17 1 d P . 2
O3 O 0.1347(5) 0.3852(6) 0.3555(3) 0.090(2) Uani 1 1 d . . .

loop_
_atom_site_aniso_label
_atom_site_aniso_U_11
_atom_site_aniso_U_22
_atom_site_aniso_U_33
_atom_site_aniso_U_23
_atom_site_aniso_U_13
_atom_site_aniso_U_12
Co1 0.0189(3) 0.0180(3) 0.0162(3) 0.0016(2) 0.0004(2) 0.0086(2)
Cu1 0.0225(3) 0.0225(3) 0.0233(5) 0.000 0.000 0.01123(16)
Cd1 0.02681(16) 0.02483(16) 0.03021(17) -0.00082(17) -0.00125(17) 0.01368(14)
Cl1 0.0349(8) 0.0349(8) 0.0182(10) 0.000 0.000 0.0175(4)
Cl2 0.0253(6) 0.0253(6) 0.0260(10) 0.000 0.000 0.0127(3)
Cl3 0.0302(7) 0.0302(7) 0.0208(9) 0.000 0.000 0.0151(3)
Cl4 0.0351(7) 0.0326(7) 0.0359(7) -0.0082(5) -0.0051(5) 0.0180(6)
Cl5 0.0501(8) 0.0416(7) 0.0377(7) 0.0126(5) 0.0153(6) 0.0282(7)
S1 0.0204(5) 0.0183(5) 0.0205(5) 0.0017(4) -0.0004(4) 0.0081(4)
N1 0.0178(18) 0.023(2) 0.0222(19) -0.0009(15) -0.0013(14) 0.0113(16)
N2 0.033(2) 0.028(2) 0.022(2) 0.0044(16) 0.0006(16) 0.0141(19)
N3 0.025(2) 0.029(2) 0.023(2) 0.0018(15) 0.0050(15) 0.0143(17)
N4 0.026(2) 0.026(2) 0.028(2) 0.0043(17) 0.0000(17) 0.0153(17)
N5 0.028(2) 0.0178(19) 0.023(2) 0.0040(14) 0.0008(15) 0.0067(17)
O1 0.0194(15) 0.0299(17) 0.0273(18) -0.0010(12) -0.0006(12) 0.0128(13)
O2 0.042(2) 0.042(2) 0.035(2) 0.0207(16) 0.0081(16) 0.0284(19)
C1 0.022(2) 0.024(2) 0.023(2) 0.0038(16) 0.0007(16) 0.009(2)
C2 0.025(2) 0.026(2) 0.0144(19) 0.003(2) 0.001(2) 0.0131(17)
C3 0.024(2) 0.033(2) 0.016(2) -0.0014(17) -0.0001(16) 0.018(2)
C4 0.053(3) 0.030(3) 0.022(2) -0.002(2) 0.002(2) 0.024(3)
C5 0.041(3) 0.037(3) 0.030(3) 0.005(2) 0.011(2) 0.027(3)
C6 0.046(3) 0.048(3) 0.032(3) 0.014(2) 0.007(2) 0.036(3)
C7 0.062(4) 0.027(3) 0.037(3) 0.013(2) 0.015(3) 0.029(3)
Cl6 0.073(3) 0.073(3) 0.083(5) 0.000 0.000 0.0363(13)
Cl7 0.082(9) 0.074(8) 0.158(18) -0.059(10) -0.063(10) 0.042(7)
O3 0.140(5) 0.193(6) 0.024(3) -0.002(3) 0.000(3) 0.150(5)

loop_
_atom_type_symbol
_atom_type_description
_atom_type_scat_dispersion_real
_atom_type_scat_dispersion_imag
_atom_type_scat_source
C C 0.0033 0.0016 'International Tables Vol C Tables 4.2.6.8 and 6.1.1.4'
H H 0.0000 0.0000 'International Tables Vol C Tables 4.2.6.8 and 6.1.1.4'
N N 0.0061 0.0033 'International Tables Vol C Tables 4.2.6.8 and 6.1.1.4'
O O 0.0106 0.0060 'International Tables Vol C Tables 4.2.6.8 and 6.1.1.4'
S S 0.1246 0.1234 'International Tables Vol C Tables 4.2.6.8 and 6.1.1.4'
Cu Cu 0.3201 1.2651 'International Tables Vol C Tables 4.2.6.8 and 6.1.1.4'
Cl Cl 0.1484 0.1585 'International Tables Vol C Tables 4.2.6.8 and 6.1.1.4'
Co Co 0.3494 0.9721 'International Tables Vol C Tables 4.2.6.8 and 6.1.1.4'
Cd Cd -0.8075 1.2024 'International Tables Vol C Tables 4.2.6.8 and 6.1.1.4'

loop_
_geom_angle_atom_site_label_1
_geom_angle_atom_site_label_2
_geom_angle_atom_site_label_3
_geom_angle
_geom_angle_site_symmetry_1
_geom_angle_site_symmetry_3
_geom_angle_publ_flag
N4 Co1 N2 91.14(17) . . ?
N4 Co1 N3 173.96(17) . . ?
N2 Co1 N3 84.61(17) . . ?
N4 Co1 N1 92.51(16) . . ?
N2 Co1 N1 175.79(16) . . ?
N3 Co1 N1 91.90(16) . . ?
N4 Co1 N5 84.40(16) . . ?
N2 Co1 N5 92.50(17) . . ?
N3 Co1 N5 91.48(16) . . ?
N1 Co1 N5 89.94(16) . . ?
N4 Co1 S1 91.74(12) . . ?
N2 Co1 S1 91.02(13) . . ?
N3 Co1 S1 92.63(12) . . ?
N1 Co1 S1 86.78(11) . . ?
N5 Co1 S1 174.83(12) . . ?
S1 Cu1 S1 109.31(4) . 5 ?
S1 Cu1 S1 109.31(4) . 3 ?
S1 Cu1 S1 109.31(4) 5 3 ?
S1 Cu1 Cl1 109.64(4) . . ?
S1 Cu1 Cl1 109.64(4) 5 . ?
S1 Cu1 Cl1 109.64(4) 3 . ?
O1 Cd1 Cl5 132.27(8) . . ?
O1 Cd1 Cl4 92.80(8) . . ?
Cl5 Cd1 Cl4 100.01(5) . . ?
O1 Cd1 O1 139.87(12) . 3_655 ?
Cl5 Cd1 O1 83.97(7) . 3_655 ?
Cl4 Cd1 O1 97.22(7) . 3_655 ?
O1 Cd1 Cl3 82.07(8) . . ?
Cl5 Cd1 Cl3 94.82(5) . . ?
Cl4 Cd1 Cl3 163.68(5) . . ?
O1 Cd1 Cl3 77.53(7) 3_655 . ?
O1 Cd1 Cl2 73.08(8) . . ?
Cl5 Cd1 Cl2 153.48(4) . . ?
Cl4 Cd1 Cl2 84.02(5) . . ?
O1 Cd1 Cl2 69.51(7) 3_655 . ?
Cl3 Cd1 Cl2 79.67(4) . . ?
Cd1 Cl2 Cd1 81.29(5) 3_655 . ?
Cd1 Cl2 Cd1 81.29(5) 3_655 5_665 ?
Cd1 Cl2 Cd1 81.29(5) . 5_665 ?
Cd1 Cl3 Cd1 85.42(5) . 3_655 ?
Cd1 Cl3 Cd1 85.42(5) . 5_665 ?
Cd1 Cl3 Cd1 85.42(5) 3_655 5_665 ?
C1 S1 Co1 96.24(15) . . ?
C1 S1 Cu1 104.66(15) . . ?
Co1 S1 Cu1 117.61(5) . . ?
C2 N1 Co1 115.9(3) . . ?
C4 N2 Co1 109.5(3) . . ?
C5 N3 Co1 110.9(3) . . ?
C6 N4 Co1 110.0(3) . . ?
C7 N5 Co1 109.2(3) . . ?
C3 O1 Cd1 105.9(3) . . ?
C3 O1 Cd1 138.7(3) . 5_665 ?
Cd1 O1 Cd1 96.84(11) . 5_665 ?
C2 C1 S1 106.5(3) . . ?
N1 C2 C1 109.2(4) . . ?
N1 C2 C3 112.0(3) . . ?
C1 C2 C3 112.1(4) . . ?
O2 C3 O1 124.8(4) . . ?
O2 C3 C2 118.4(4) . . ?
O1 C3 C2 116.8(4) . . ?
N2 C4 C5 107.2(4) . . ?
N3 C5 C4 106.3(4) . . ?
N4 C6 C7 106.0(4) . . ?
C6 C7 N5 108.4(4) . . ?
Cl7 Cl7 Cl7 60.000(3) 3_665 5_565 ?

loop_
_geom_bond_atom_site_label_1
_geom_bond_atom_site_label_2
_geom_bond_distance
_geom_bond_site_symmetry_2
_geom_bond_publ_flag
Co1 N4 1.966(4) . ?
Co1 N2 1.968(4) . ?
Co1 N3 1.971(4) . ?
Co1 N1 1.991(4) . ?
Co1 N5 1.992(4) . ?
Co1 S1 2.2599(13) . ?
Cu1 S1 2.3230(12) . ?
Cu1 S1 2.3230(12) 5 ?
Cu1 S1 2.3230(12) 3 ?
Cu1 Cl1 2.357(2) . ?
Cd1 O1 2.292(3) . ?
Cd1 Cl5 2.4826(14) . ?
Cd1 Cl4 2.5222(13) . ?
Cd1 O1 2.551(3) 3_655 ?
Cd1 Cl3 2.6738(14) . ?
Cd1 Cl2 2.7844(14) . ?
Cl2 Cd1 2.7844(14) 3_655 ?
Cl2 Cd1 2.7844(14) 5_665 ?
Cl3 Cd1 2.6738(14) 3_655 ?
Cl3 Cd1 2.6738(14) 5_665 ?
S1 C1 1.830(4) . ?
N1 C2 1.488(6) . ?
N2 C4 1.485(7) . ?
N3 C5 1.467(6) . ?
N4 C6 1.477(6) . ?
N5 C7 1.494(7) . ?
O1 C3 1.265(5) . ?
O1 Cd1 2.551(3) 5_665 ?
O2 C3 1.238(6) . ?
C1 C2 1.509(6) . ?
C2 C3 1.538(6) . ?
C4 C5 1.514(8) . ?
C6 C7 1.491(8) . ?
Cl7 Cl7 2.32(2) 3_665 ?
Cl7 Cl7 2.32(2) 5_565 ?

loop_
_geom_hbond_atom_site_label_D
_geom_hbond_atom_site_label_H
_geom_hbond_atom_site_label_A
_geom_hbond_distance_DH
_geom_hbond_distance_HA
_geom_hbond_distance_DA
_geom_hbond_angle_DHA
_geom_hbond_site_symmetry_A
N1 H1 Cl4 0.90 2.87 3.677(4) 150.0 5_665
N1 H2 O3 0.90 2.24 3.038(6) 147.2 .
N1 H2 Cl7 0.90 2.68 3.368(13) 134.4 .
N2 H3 Cl1 0.90 2.47 3.353(4) 167.4 .
N2 H4 O2 0.90 2.22 3.011(5) 147.0 2_554
N3 H5 Cl4 0.90 2.68 3.533(4) 159.5 5_665
N3 H5 Cl2 0.90 2.88 3.428(4) 121.0 .
N3 H6 O1 0.90 2.42 2.880(5) 112.1 .
N3 H6 Cl4 0.90 2.73 3.546(4) 151.0 .
N4 H7 S1 0.90 2.86 3.545(4) 133.6 3
N4 H8 O3 0.90 2.16 3.039(6) 164.4 .
N5 H9 Cl4 0.90 2.38 3.244(4) 160.1 5_665
N5 H10 Cl5 0.90 2.42 3.280(4) 159.3 2_554

loop_
_geom_torsion_atom_site_label_1
_geom_torsion_atom_site_label_2
_geom_torsion_atom_site_label_3
_geom_torsion_atom_site_label_4
_geom_torsion
_geom_torsion_site_symmetry_1
_geom_torsion_site_symmetry_2
_geom_torsion_site_symmetry_3
_geom_torsion_site_symmetry_4
_geom_torsion_publ_flag
O1 Cd1 Cl2 Cd1 126.00(8) . . . 3_655 ?
Cl5 Cd1 Cl2 Cd1 -38.77(11) . . . 3_655 ?
Cl4 Cd1 Cl2 Cd1 -139.23(4) . . . 3_655 ?
O1 Cd1 Cl2 Cd1 -39.21(7) 3_655 . . 3_655 ?
Cl3 Cd1 Cl2 Cd1 41.220(19) . . . 3_655 ?
O1 Cd1 Cl2 Cd1 43.56(8) . . . 5_665 ?
Cl5 Cd1 Cl2 Cd1 -121.21(9) . . . 5_665 ?
Cl4 Cd1 Cl2 Cd1 138.33(4) . . . 5_665 ?
O1 Cd1 Cl2 Cd1 -121.65(8) 3_655 . . 5_665 ?
Cl3 Cd1 Cl2 Cd1 -41.220(19) . . . 5_665 ?
O1 Cd1 Cl3 Cd1 -117.01(8) . . . 3_655 ?
Cl5 Cd1 Cl3 Cd1 110.93(4) . . . 3_655 ?
Cl4 Cd1 Cl3 Cd1 -44.48(11) . . . 3_655 ?
O1 Cd1 Cl3 Cd1 28.21(7) 3_655 . . 3_655 ?
Cl2 Cd1 Cl3 Cd1 -42.88(2) . . . 3_655 ?
O1 Cd1 Cl3 Cd1 -31.25(8) . . . 5_665 ?
Cl5 Cd1 Cl3 Cd1 -163.31(4) . . . 5_665 ?
Cl4 Cd1 Cl3 Cd1 41.28(11) . . . 5_665 ?
O1 Cd1 Cl3 Cd1 113.97(7) 3_655 . . 5_665 ?
Cl2 Cd1 Cl3 Cd1 42.88(2) . . . 5_665 ?
N4 Co1 S1 C1 -72.4(2) . . . . ?
N2 Co1 S1 C1 -163.62(19) . . . . ?
N3 Co1 S1 C1 111.73(19) . . . . ?
N1 Co1 S1 C1 19.97(18) . . . . ?
N4 Co1 S1 Cu1 37.70(14) . . . . ?
N2 Co1 S1 Cu1 -53.47(13) . . . . ?
N3 Co1 S1 Cu1 -138.12(13) . . . . ?
N1 Co1 S1 Cu1 130.12(12) . . . . ?
S1 Cu1 S1 C1 -84.00(16) 5 . . . ?
S1 Cu1 S1 C1 35.60(17) 3 . . . ?
Cl1 Cu1 S1 C1 155.80(16) . . . . ?
S1 Cu1 S1 Co1 170.72(5) 5 . . . ?
S1 Cu1 S1 Co1 -69.69(9) 3 . . . ?
Cl1 Cu1 S1 Co1 50.52(6) . . . . ?
N4 Co1 N1 C2 97.9(3) . . . . ?
N3 Co1 N1 C2 -86.3(3) . . . . ?
N5 Co1 N1 C2 -177.7(3) . . . . ?
S1 Co1 N1 C2 6.3(3) . . . . ?
N4 Co1 N2 C4 -169.4(3) . . . . ?
N3 Co1 N2 C4 14.9(3) . . . . ?
N5 Co1 N2 C4 106.2(3) . . . . ?
S1 Co1 N2 C4 -77.6(3) . . . . ?
N2 Co1 N3 C5 13.6(3) . . . . ?
N1 Co1 N3 C5 -168.8(3) . . . . ?
N5 Co1 N3 C5 -78.8(3) . . . . ?
S1 Co1 N3 C5 104.4(3) . . . . ?
N2 Co1 N4 C6 -72.7(4) . . . . ?
N1 Co1 N4 C6 109.4(4) . . . . ?
N5 Co1 N4 C6 19.7(4) . . . . ?
S1 Co1 N4 C6 -163.7(3) . . . . ?
N4 Co1 N5 C7 8.5(3) . . . . ?
N2 Co1 N5 C7 99.4(3) . . . . ?
N3 Co1 N5 C7 -176.0(3) . . . . ?
N1 Co1 N5 C7 -84.1(3) . . . . ?
Cl5 Cd1 O1 C3 -22.7(3) . . . . ?
Cl4 Cd1 O1 C3 83.5(3) . . . . ?
O1 Cd1 O1 C3 -171.8(2) 3_655 . . . ?
Cl3 Cd1 O1 C3 -112.1(3) . . . . ?
Cl2 Cd1 O1 C3 166.4(3) . . . . ?
Cl5 Cd1 O1 Cd1 122.41(9) . . . 5_665 ?
Cl4 Cd1 O1 Cd1 -131.35(8) . . . 5_665 ?
O1 Cd1 O1 Cd1 -26.7(3) 3_655 . . 5_665 ?
Cl3 Cd1 O1 Cd1 33.08(8) . . . 5_665 ?
Cl2 Cd1 O1 Cd1 -48.47(7) . . . 5_665 ?
Co1 S1 C1 C2 -44.4(3) . . . . ?
Cu1 S1 C1 C2 -165.1(3) . . . . ?
Co1 N1 C2 C1 -37.9(4) . . . . ?
Co1 N1 C2 C3 87.0(4) . . . . ?
S1 C1 C2 N1 54.9(4) . . . . ?
S1 C1 C2 C3 -69.8(4) . . . . ?
Cd1 O1 C3 O2 8.0(5) . . . . ?
Cd1 O1 C3 O2 -112.8(5) 5_665 . . . ?
Cd1 O1 C3 C2 -170.2(3) . . . . ?
Cd1 O1 C3 C2 69.0(5) 5_665 . . . ?
N1 C2 C3 O2 -167.3(4) . . . . ?
C1 C2 C3 O2 -44.1(6) . . . . ?
N1 C2 C3 O1 11.0(5) . . . . ?
C1 C2 C3 O1 134.2(4) . . . . ?
Co1 N2 C4 C5 -39.4(5) . . . . ?
Co1 N3 C5 C4 -38.1(5) . . . . ?
N2 C4 C5 N3 50.0(5) . . . . ?
Co1 N4 C6 C7 -43.3(5) . . . . ?
N4 C6 C7 N5 50.5(5) . . . . ?
Co1 N5 C7 C6 -34.7(5) . . . . ?
